data_4080198
loop_
_publ_author_name
'Kratsch, Jochen'
'Kuzdrowska, Magdalena'
'Schmid, Matthias'
'Kazeminejad, Neda'
'Kaub, Christoph'
'O\~na-Burgos, Pascual'
'Guillaume, Sophie M.'
'Roesky, Peter W.'

_publ_section_title
;
 Chiral Rare Earth Borohydride Complexes Supported by Amidinate Ligands:
 Synthesis, Structure, and Catalytic Activity in the Ring-Opening
 Polymerization ofrac-Lactide
;
_journal_issue 5
_journal_name_full Organometallics
_journal_page_first 1230
_journal_paper_doi 10.1021/om301011v
_journal_volume 32
_journal_year 2013
_chemical_absolute_configuration rmad
_chemical_formula_moiety 'C31 H47 B2 N2 O2 Sc'
_chemical_formula_sum 'C31 H47 B2 N2 O2 Sc'
_chemical_formula_weight 546.29
_chemical_name_systematic
; 
 ? 
;
_space_group_IT_number 5
_symmetry_cell_setting monoclinic
_symmetry_space_group_name_Hall 'C 2y'
_symmetry_space_group_name_H-M 'C 1 2 1'
_atom_sites_solution_hydrogens geom
_atom_sites_solution_primary direct
_atom_sites_solution_secondary difmap
_audit_creation_method SHELXL-97
_cell_angle_alpha 90.00
_cell_angle_beta 118.85(3)
_cell_angle_gamma 90.00
_cell_formula_units_Z 2
_cell_length_a 13.282(3)
_cell_length_b 12.463(3)
_cell_length_c 10.964(2)
_cell_measurement_reflns_used 3028
_cell_measurement_temperature 200(2)
_cell_measurement_theta_max 26.86
_cell_measurement_theta_min 2.12
_cell_volume 1589.7(8)
_computing_cell_refinement 'STOE X-AREA, PLATON (A.L.Spek, 2005)'
_computing_data_collection 'STOE X-AREA'
_computing_data_reduction 'STOE X-RED, PLATON (A.L.Spek, 2005)'
_computing_molecular_graphics 'Diamond 3.2g'
_computing_publication_material 'WinGX, Microsoft Word'
_computing_structure_refinement 'SHELXL-97 (Sheldrick, 1997)'
_computing_structure_solution 'SHELXS-97 (Sheldrick, 1997)'
_diffrn_ambient_temperature 200(2)
_diffrn_detector_area_resol_mean 6.67
_diffrn_measured_fraction_theta_full 0.997
_diffrn_measured_fraction_theta_max 0.997
_diffrn_measurement_device_type 'STOE IPDS 2'
_diffrn_measurement_method 'area detector'
_diffrn_radiation_monochromator graphite
_diffrn_radiation_source 'fine-focus sealed tube'
_diffrn_radiation_type MoK\a
_diffrn_radiation_wavelength 0.71073
_diffrn_reflns_av_R_equivalents 0.0758
_diffrn_reflns_av_sigmaI/netI 0.1255
_diffrn_reflns_limit_h_max 16
_diffrn_reflns_limit_h_min -16
_diffrn_reflns_limit_k_max 15
_diffrn_reflns_limit_k_min -15
_diffrn_reflns_limit_l_max 13
_diffrn_reflns_limit_l_min -13
_diffrn_reflns_number 6323
_diffrn_reflns_theta_full 26.74
_diffrn_reflns_theta_max 26.74
_diffrn_reflns_theta_min 2.12
_exptl_absorpt_coefficient_mu 0.258
_exptl_absorpt_correction_T_max 0.9778
_exptl_absorpt_correction_T_min 0.9486
_exptl_absorpt_correction_type integration
_exptl_absorpt_process_details 'STOE X-RED & X-SHAPE'
_exptl_crystal_colour colourless
_exptl_crystal_density_diffrn 1.116
_exptl_crystal_density_method 'not measured'
_exptl_crystal_description prism
_exptl_crystal_F_000 576
_exptl_crystal_size_max 0.189
_exptl_crystal_size_mid 0.143
_exptl_crystal_size_min 0.110
_refine_diff_density_max 0.286
_refine_diff_density_min -0.185
_refine_diff_density_rms 0.051
_refine_ls_abs_structure_details 'Flack H D (1983), Acta Cryst. A39, 876-881'
_refine_ls_abs_structure_Flack -0.05(6)
_refine_ls_extinction_method none
_refine_ls_goodness_of_fit_ref 0.883
_refine_ls_hydrogen_treatment constr
_refine_ls_matrix_type full
_refine_ls_number_parameters 174
_refine_ls_number_reflns 3366
_refine_ls_number_restraints 1
_refine_ls_restrained_S_all 0.883
_refine_ls_R_factor_all 0.1020
_refine_ls_R_factor_gt 0.0594
_refine_ls_shift/su_max 0.000
_refine_ls_shift/su_mean 0.000
_refine_ls_structure_factor_coef Fsqd
_refine_ls_weighting_details 'calc w=1/[\s^2^(Fo^2^)+(0.0497P)^2^+0.0000P] where P=(Fo^2^+2Fc^2^)/3'
_refine_ls_weighting_scheme calc
_refine_ls_wR_factor_gt 0.1153
_refine_ls_wR_factor_ref 0.1306
_reflns_number_gt 2056
_reflns_number_total 3366
_reflns_threshold_expression >2sigma(I)
_cod_data_source_file om301011v_si_002.cif
_cod_data_source_block 1
_cod_original_cell_volume 1589.8(6)
_cod_original_sg_symbol_H-M 'C 2'
_cod_database_code 4080198

loop_
_symmetry_equiv_pos_as_xyz
'x, y, z'
'-x, y, -z'
'x+1/2, y+1/2, z'
'-x+1/2, y+1/2, -z'

loop_
_atom_site_label
_atom_site_type_symbol
_atom_site_fract_x
_atom_site_fract_y
_atom_site_fract_z
_atom_site_U_iso_or_equiv
_atom_site_adp_type
_atom_site_occupancy
_atom_site_symmetry_multiplicity
_atom_site_calc_flag
_atom_site_refinement_flags
C1 C 0.0000 1.1341(4) 0.5000 0.0300(12) Uani 1 2 d S
C2 C 0.0000 1.2547(4) 0.5000 0.0340(13) Uani 1 2 d S
C3 C 0.1028(4) 1.3110(3) 0.5541(5) 0.0437(11) Uani 1 1 d .
H5 H 0.1720 1.2740 0.5897 0.052 Uiso 1 1 calc R
C4 C 0.1029(4) 1.4236(5) 0.5554(5) 0.0595(12) Uani 1 1 d .
H6 H 0.1717 1.4615 0.5934 0.071 Uiso 1 1 calc R
C5 C 0.0000 1.4770(5) 0.5000 0.063(2) Uani 1 2 d S
H7 H 0.0000 1.5516 0.5000 0.076 Uiso 1 2 calc SR
C6 C 0.0162(4) 1.1255(3) 0.2868(4) 0.0365(10) Uani 1 1 d .
H2 H 0.0246 1.2031 0.3036 0.044 Uiso 1 1 calc R
C7 C 0.1198(4) 1.0878(4) 0.2776(5) 0.0484(11) Uani 1 1 d .
H3A H 0.1880 1.1018 0.3642 0.073 Uiso 1 1 calc R
H3B H 0.1242 1.1253 0.2038 0.073 Uiso 1 1 calc R
H3C H 0.1135 1.0121 0.2589 0.073 Uiso 1 1 calc R
C8 C -0.0961(4) 1.1076(3) 0.1517(4) 0.0394(10) Uani 1 1 d .
C9 C -0.1181(4) 1.0122(4) 0.0798(5) 0.0542(13) Uani 1 1 d .
H12 H -0.0640 0.9573 0.1128 0.065 Uiso 1 1 calc R
C10 C -0.2228(5) 0.9983(5) -0.0436(6) 0.0710(17) Uani 1 1 d .
H11 H -0.2388 0.9333 -0.0911 0.085 Uiso 1 1 calc R
C11 C -0.3021(5) 1.0812(7) -0.0946(6) 0.0773(19) Uani 1 1 d .
H10 H -0.3710 1.0721 -0.1766 0.093 Uiso 1 1 calc R
C12 C -0.2789(5) 1.1760(7) -0.0243(6) 0.0769(19) Uani 1 1 d .
H13 H -0.3315 1.2321 -0.0581 0.092 Uiso 1 1 calc R
C13 C -0.1764(4) 1.1881(5) 0.0976(6) 0.0632(15) Uani 1 1 d .
H9 H -0.1613 1.2531 0.1449 0.076 Uiso 1 1 calc R
C14 C 0.2598(4) 1.0263(4) 0.6814(5) 0.0514(13) Uani 1 1 d .
H19A H 0.2338 1.0838 0.7190 0.062 Uiso 1 1 calc R
H19B H 0.2588 1.0517 0.5972 0.062 Uiso 1 1 calc R
C15 C 0.3788(5) 0.9916(6) 0.7861(8) 0.078(2) Uani 1 1 d .
H17A H 0.4294 0.9933 0.7454 0.093 Uiso 1 1 calc R
H17B H 0.4099 1.0387 0.8665 0.093 Uiso 1 1 calc R
C16 C 0.3679(5) 0.8818(5) 0.8265(8) 0.090(2) Uani 1 1 d .
H16A H 0.4315 0.8378 0.8359 0.108 Uiso 1 1 calc R
H16B H 0.3671 0.8817 0.9145 0.108 Uiso 1 1 calc R
C17 C 0.2594(5) 0.8412(5) 0.7152(7) 0.0732(19) Uani 1 1 d .
H15A H 0.2721 0.8026 0.6470 0.088 Uiso 1 1 calc R
H15B H 0.2238 0.7929 0.7525 0.088 Uiso 1 1 calc R
B B 0.0516(5) 0.7940(5) 0.3615(7) 0.0605(17) Uani 1 1 d .
N N 0.0122(3) 1.0761(3) 0.4061(3) 0.0345(8) Uani 1 1 d .
O O 0.1867(2) 0.9338(3) 0.6518(3) 0.0445(7) Uani 1 1 d .
Sc Sc 0.0000 0.92342(8) 0.5000 0.0341(3) Uani 1 2 d S

loop_
_atom_site_aniso_label
_atom_site_aniso_U_11
_atom_site_aniso_U_22
_atom_site_aniso_U_33
_atom_site_aniso_U_23
_atom_site_aniso_U_13
_atom_site_aniso_U_12
C1 0.021(3) 0.028(3) 0.035(3) 0.000 0.008(2) 0.000
C2 0.046(4) 0.033(3) 0.026(3) 0.000 0.020(3) 0.000
C3 0.041(2) 0.040(2) 0.048(3) 0.003(2) 0.020(2) -0.005(2)
C4 0.077(3) 0.038(2) 0.065(3) -0.014(4) 0.036(3) -0.026(4)
C5 0.104(7) 0.026(3) 0.069(6) 0.000 0.049(5) 0.000
C6 0.044(2) 0.030(2) 0.035(2) -0.0027(18) 0.019(2) -0.0010(17)
C7 0.044(3) 0.047(2) 0.057(3) -0.003(3) 0.027(2) 0.000(2)
C8 0.040(2) 0.045(3) 0.036(2) 0.003(2) 0.020(2) -0.0007(19)
C9 0.060(3) 0.056(3) 0.041(3) 0.000(2) 0.020(2) -0.013(2)
C10 0.082(4) 0.083(4) 0.045(3) -0.006(3) 0.027(3) -0.037(3)
C11 0.049(3) 0.134(6) 0.037(3) 0.014(4) 0.011(3) -0.021(4)
C12 0.052(4) 0.124(6) 0.041(4) 0.009(4) 0.012(3) 0.027(5)
C13 0.052(3) 0.078(4) 0.042(3) 0.001(3) 0.009(2) 0.016(3)
C14 0.035(2) 0.059(3) 0.047(3) -0.004(3) 0.009(2) -0.004(2)
C15 0.040(3) 0.100(5) 0.071(4) 0.009(3) 0.009(3) -0.009(3)
C16 0.048(3) 0.075(4) 0.092(5) -0.005(4) -0.010(3) 0.018(3)
C17 0.057(4) 0.062(4) 0.073(4) 0.015(3) 0.010(3) 0.020(3)
B 0.056(4) 0.057(4) 0.055(4) -0.016(3) 0.015(3) 0.011(3)
N 0.0366(18) 0.0288(17) 0.0348(19) 0.0041(15) 0.0146(16) -0.0003(15)
O 0.0332(14) 0.0349(18) 0.0476(17) -0.0012(18) 0.0054(12) 0.0050(18)
Sc 0.0293(6) 0.0247(6) 0.0370(8) 0.000 0.0071(5) 0.000

loop_
_atom_type_symbol
_atom_type_description
_atom_type_scat_dispersion_real
_atom_type_scat_dispersion_imag
_atom_type_scat_source
C C 0.0033 0.0016 'International Tables Vol C Tables 4.2.6.8 and 6.1.1.4'
H H 0.0000 0.0000 'International Tables Vol C Tables 4.2.6.8 and 6.1.1.4'
B B 0.0013 0.0007 'International Tables Vol C Tables 4.2.6.8 and 6.1.1.4'
N N 0.0061 0.0033 'International Tables Vol C Tables 4.2.6.8 and 6.1.1.4'
O O 0.0106 0.0060 'International Tables Vol C Tables 4.2.6.8 and 6.1.1.4'
Sc Sc 0.2519 0.3716 'International Tables Vol C Tables 4.2.6.8 and 6.1.1.4'

loop_
_geom_angle_atom_site_label_1
_geom_angle_atom_site_label_2
_geom_angle_atom_site_label_3
_geom_angle
_geom_angle_site_symmetry_1
_geom_angle_site_symmetry_3
N C1 N 114.2(5) 2_556 .
N C1 C2 122.9(2) 2_556 .
N C1 C2 122.9(2) . .
N C1 Sc 57.1(2) 2_556 .
N C1 Sc 57.1(2) . .
C2 C1 Sc 180.000(1) . .
C3 C2 C3 119.2(5) . 2_556
C3 C2 C1 120.4(3) . .
C3 C2 C1 120.4(3) 2_556 .
C2 C3 C4 120.4(4) . .
C5 C4 C3 119.0(5) . .
C4 C5 C4 121.9(7) 2_556 .
N C6 C7 110.9(3) . .
N C6 C8 111.3(3) . .
C7 C6 C8 112.7(3) . .
C13 C8 C9 118.5(5) . .
C13 C8 C6 120.2(4) . .
C9 C8 C6 121.3(4) . .
C8 C9 C10 119.7(5) . .
C11 C10 C9 120.1(6) . .
C12 C11 C10 119.8(5) . .
C11 C12 C13 119.4(6) . .
C8 C13 C12 122.4(6) . .
O C14 C15 106.8(5) . .
C16 C15 C14 106.2(5) . .
C17 C16 C15 105.8(6) . .
O C17 C16 106.6(5) . .
C1 N C6 122.1(3) . .
C1 N Sc 92.5(3) . .
C6 N Sc 145.0(3) . .
C14 O C17 108.0(3) . .
C14 O Sc 127.0(3) . .
C17 O Sc 123.8(3) . .
N Sc N 60.80(17) 2_556 .
N Sc O 84.67(12) 2_556 .
N Sc O 89.57(13) . .
N Sc O 89.57(12) 2_556 2_556
N Sc O 84.67(12) . 2_556
O Sc O 173.33(19) . 2_556
N Sc B 99.7(2) 2_556 2_556
N Sc B 158.97(17) . 2_556
O Sc B 96.63(16) . 2_556
O Sc B 87.64(16) 2_556 2_556
N Sc B 158.97(17) 2_556 .
N Sc B 99.7(2) . .
O Sc B 87.64(16) . .
O Sc B 96.63(16) 2_556 .
B Sc B 100.6(3) 2_556 .
N Sc C1 30.40(9) 2_556 .
N Sc C1 30.40(9) . .
O Sc C1 86.66(10) . .
O Sc C1 86.66(10) 2_556 .
B Sc C1 129.68(17) 2_556 .
B Sc C1 129.67(17) . .

loop_
_geom_bond_atom_site_label_1
_geom_bond_atom_site_label_2
_geom_bond_distance
_geom_bond_site_symmetry_2
C1 N 1.330(4) 2_556
C1 N 1.330(4) .
C1 C2 1.503(7) .
C1 Sc 2.625(5) .
C2 C3 1.389(5) .
C2 C3 1.389(5) 2_556
C3 C4 1.403(8) .
C4 C5 1.370(6) .
C5 C4 1.370(7) 2_556
C6 N 1.470(5) .
C6 C7 1.504(5) .
C6 C8 1.529(6) .
C8 C13 1.373(7) .
C8 C9 1.377(6) .
C9 C10 1.407(7) .
C10 C11 1.386(9) .
C11 C12 1.363(10) .
C12 C13 1.380(8) .
C14 O 1.440(6) .
C14 C15 1.501(7) .
C15 C16 1.467(8) .
C16 C17 1.458(9) .
C17 O 1.449(6) .
B Sc 2.526(6) .
N Sc 2.207(3) .
O Sc 2.226(3) .
Sc N 2.207(3) 2_556
Sc O 2.226(3) 2_556
Sc B 2.526(6) 2_556
